data_7031567
loop_
_publ_author_name
'Liao, Jian-Hong'
'Chang, Hao-Wei'
'Li, Yi-Juan'
'Fang, Ching-Shiang'
'Sarkar, Bijay'
'van Zyl, Werner E.'
'Liu, C. W.'

_publ_section_title
;
 Anion templating from a silver(i) dithiophosphate 1D polymer forming
 discrete cationic and neutral octa- and decanuclear silver(i) clusters.
;
_journal_issue 32
_journal_name_full 'Dalton transactions (Cambridge, England : 2003)'
_journal_page_first 12380
_journal_page_last 12389
_journal_paper_doi 10.1039/c4dt00691g
_journal_volume 43
_journal_year 2014
_chemical_formula_sum 'C36 H84 Ag8 Br F6 O12 P7 S12'
_chemical_formula_weight 2367.41
_chemical_name_systematic
; 
 ? 
;
_space_group_IT_number 2
_symmetry_cell_setting triclinic
_symmetry_space_group_name_Hall '-P 1'
_symmetry_space_group_name_H-M 'P -1'
_atom_sites_solution_hydrogens geom
_atom_sites_solution_primary direct
_atom_sites_solution_secondary difmap
_audit_creation_method SHELXL-97
_cell_angle_alpha 117.176(3)
_cell_angle_beta 99.416(5)
_cell_angle_gamma 95.281(5)
_cell_formula_units_Z 1
_cell_length_a 12.870(4)
_cell_length_b 13.066(2)
_cell_length_c 13.778(2)
_cell_measurement_reflns_used 8011
_cell_measurement_temperature 296(2)
_cell_measurement_theta_max 25.39
_cell_measurement_theta_min 2.38
_cell_volume 1996.3(8)
_computing_cell_refinement 'Bruker SAINT'
_computing_data_collection 'Bruker APEX2'
_computing_data_reduction 'Bruker SAINT'
_computing_molecular_graphics 'Bruker SHELXTL'
_computing_publication_material 'Bruker SHELXTL'
_computing_structure_refinement 'SHELXL-97 (Sheldrick, 2008)'
_computing_structure_solution 'SHELXS-97 (Sheldrick, 2008)'
_diffrn_ambient_temperature 296(2)
_diffrn_measured_fraction_theta_full 0.979
_diffrn_measured_fraction_theta_max 0.979
_diffrn_measurement_device_type 'Bruker APEX-II CCD'
_diffrn_measurement_method '\f and \w scans'
_diffrn_radiation_monochromator graphite
_diffrn_radiation_source 'fine-focus sealed tube'
_diffrn_radiation_type MoK\a
_diffrn_radiation_wavelength 0.71073
_diffrn_reflns_av_R_equivalents 0.0373
_diffrn_reflns_av_sigmaI/netI 0.0570
_diffrn_reflns_limit_h_max 15
_diffrn_reflns_limit_h_min -14
_diffrn_reflns_limit_k_max 14
_diffrn_reflns_limit_k_min -15
_diffrn_reflns_limit_l_max 16
_diffrn_reflns_limit_l_min -15
_diffrn_reflns_number 11357
_diffrn_reflns_theta_full 25.00
_diffrn_reflns_theta_max 25.00
_diffrn_reflns_theta_min 1.63
_exptl_absorpt_coefficient_mu 2.930
_exptl_absorpt_correction_T_max 0.4942
_exptl_absorpt_correction_T_min 0.4540
_exptl_absorpt_correction_type multi-scan
_exptl_absorpt_process_details SADABS
_exptl_crystal_colour colourless
_exptl_crystal_density_diffrn 1.969
_exptl_crystal_density_method 'not measured'
_exptl_crystal_description block
_exptl_crystal_F_000 1158
_exptl_crystal_size_max 0.32
_exptl_crystal_size_mid 0.30
_exptl_crystal_size_min 0.28
_refine_diff_density_max 1.457
_refine_diff_density_min -1.659
_refine_diff_density_rms 0.223
_refine_ls_extinction_method none
_refine_ls_goodness_of_fit_ref 1.033
_refine_ls_hydrogen_treatment constr
_refine_ls_matrix_type full
_refine_ls_number_parameters 402
_refine_ls_number_reflns 6896
_refine_ls_number_restraints 22
_refine_ls_restrained_S_all 1.032
_refine_ls_R_factor_all 0.0696
_refine_ls_R_factor_gt 0.0631
_refine_ls_shift/su_max 0.001
_refine_ls_shift/su_mean 0.000
_refine_ls_structure_factor_coef Fsqd
_refine_ls_weighting_details 'calc w=1/[\s^2^(Fo^2^)+(0.1254P)^2^+5.5472P] where P=(Fo^2^+2Fc^2^)/3'
_refine_ls_weighting_scheme calc
_refine_ls_wR_factor_gt 0.1886
_refine_ls_wR_factor_ref 0.1981
_reflns_number_gt 5864
_reflns_number_total 6896
_reflns_threshold_expression >2sigma(I)
_cod_data_source_file c4dt00691g2.cif
_cod_data_source_block 4
_cod_depositor_comments
;
The following automatic conversions were performed:

'_symmetry_cell_setting' value 'Triclinic' changed to 'triclinic'
according to
/usr/data/users/saulius/crontab/automatic-downloads/rss-feeds/RSC/lib/dictionaries/cif_core.dic
dictionary named 'cif_core.dic' version 2.4.2 from 2011-04-26.

Automatic conversion script
Id: cif_fix_values 2281 2013-09-26 08:29:07Z andrius 

 Adding full bibliography for 7031565--7031570.cif.
;
_cod_original_sg_symbol_H-M P-1
_cod_database_code 7031567

loop_
_symmetry_equiv_pos_as_xyz
'x, y, z'
'-x, -y, -z'

loop_
_atom_site_label
_atom_site_type_symbol
_atom_site_fract_x
_atom_site_fract_y
_atom_site_fract_z
_atom_site_U_iso_or_equiv
_atom_site_adp_type
_atom_site_occupancy
_atom_site_symmetry_multiplicity
_atom_site_calc_flag
_atom_site_refinement_flags
_atom_site_disorder_assembly
_atom_site_disorder_group
Ag1 Ag 0.41536(6) 1.03839(5) 0.69269(5) 0.0617(2) Uani 1 1 d . . .
Ag2 Ag 0.50061(5) 0.78992(5) 0.52841(5) 0.0585(2) Uani 1 1 d . C .
Ag3 Ag 0.71870(5) 0.96020(6) 0.53416(6) 0.0639(2) Uani 1 1 d . . .
Ag4 Ag 0.36191(5) 0.79624(5) 0.29601(6) 0.0623(2) Uani 1 1 d . . .
Br1 Br 0.5000 1.0000 0.5000 0.0477(3) Uani 1 2 d S . .
C1 C 0.1422(8) 0.5385(8) 0.3077(9) 0.083(3) Uani 1 1 d U . .
H1 H 0.1410 0.5857 0.2692 0.100 Uiso 1 1 calc R A 1
C2 C 0.197(3) 0.456(3) 0.246(3) 0.128(18) Uani 0.50 1 d PU B 1
H2A H 0.2147 0.4097 0.2816 0.192 Uiso 0.50 1 calc PR B 1
H2B H 0.2615 0.4943 0.2408 0.192 Uiso 0.50 1 calc PR B 1
H2C H 0.1527 0.4061 0.1719 0.192 Uiso 0.50 1 calc PR B 1
C3 C 0.036(2) 0.514(3) 0.302(4) 0.17(2) Uani 0.50 1 d PU B 1
H3A H 0.0064 0.4346 0.2449 0.253 Uiso 0.50 1 calc PR B 1
H3B H -0.0003 0.5662 0.2825 0.253 Uiso 0.50 1 calc PR B 1
H3C H 0.0252 0.5247 0.3727 0.253 Uiso 0.50 1 calc PR B 1
C2' C 0.211(4) 0.436(4) 0.247(4) 0.16(3) Uani 0.50 1 d P B 2
H2D H 0.1634 0.3677 0.1865 0.237 Uiso 0.50 1 calc PR B 2
H2E H 0.2470 0.4159 0.3012 0.237 Uiso 0.50 1 calc PR B 2
H2F H 0.2635 0.4646 0.2186 0.237 Uiso 0.50 1 calc PR B 2
C3' C 0.071(2) 0.462(3) 0.350(2) 0.108(10) Uani 0.50 1 d P B 2
H3D H -0.0024 0.4717 0.3384 0.162 Uiso 0.50 1 calc PR B 2
H3E H 0.0993 0.4891 0.4283 0.162 Uiso 0.50 1 calc PR B 2
H3F H 0.0741 0.3806 0.3079 0.162 Uiso 0.50 1 calc PR B 2
C4 C 0.083(3) 0.855(4) 0.599(4) 0.100(12) Uani 0.50 1 d PU C 1
H4 H 0.1098 0.9160 0.5812 0.120 Uiso 0.50 1 calc PR C 1
C5 C -0.048(4) 0.822(8) 0.547(4) 0.28(4) Uani 0.50 1 d PU C 1
H5A H -0.0729 0.7401 0.5213 0.419 Uiso 0.50 1 calc PR C 1
H5B H -0.0645 0.8385 0.4862 0.419 Uiso 0.50 1 calc PR C 1
H5C H -0.0831 0.8676 0.6050 0.419 Uiso 0.50 1 calc PR C 1
C6 C 0.108(3) 0.906(7) 0.711(4) 0.28(4) Uani 0.50 1 d PU C 1
H6A H 0.0474 0.8867 0.7364 0.419 Uiso 0.50 1 calc PR C 1
H6B H 0.1268 0.9890 0.7425 0.419 Uiso 0.50 1 calc PR C 1
H6C H 0.1676 0.8768 0.7350 0.419 Uiso 0.50 1 calc PR C 1
C4' C 0.064(3) 0.864(4) 0.587(4) 0.098(9) Uani 0.50 1 d PU C 2
H4' H 0.1181 0.9342 0.6113 0.118 Uiso 0.50 1 calc PR C 2
C5' C -0.024(4) 0.869(5) 0.528(4) 0.150(12) Uani 0.50 1 d PU C 2
H5D H -0.0842 0.8528 0.5551 0.225 Uiso 0.50 1 calc PR C 2
H5E H -0.0334 0.8125 0.4506 0.225 Uiso 0.50 1 calc PR C 2
H5F H -0.0193 0.9462 0.5351 0.225 Uiso 0.50 1 calc PR C 2
C6' C 0.049(3) 0.850(4) 0.693(4) 0.150(12) Uani 0.50 1 d PU C 2
H6D H 0.1144 0.8862 0.7507 0.225 Uiso 0.50 1 calc PR C 2
H6E H 0.0332 0.7680 0.6715 0.225 Uiso 0.50 1 calc PR C 2
H6F H -0.0085 0.8865 0.7209 0.225 Uiso 0.50 1 calc PR C 2
C7 C 0.6724(7) 0.5099(7) 0.3507(8) 0.065(2) Uani 1 1 d . . .
H7 H 0.6133 0.4613 0.2851 0.078 Uiso 1 1 calc R . .
C8 C 0.7688(11) 0.4589(11) 0.3329(14) 0.111(4) Uani 1 1 d . . .
H8A H 0.8133 0.4992 0.3067 0.167 Uiso 1 1 calc R . .
H8B H 0.7484 0.3774 0.2781 0.167 Uiso 1 1 calc R . .
H8C H 0.8078 0.4667 0.4023 0.167 Uiso 1 1 calc R . .
C9 C 0.6378(12) 0.5228(12) 0.4541(13) 0.110(4) Uani 1 1 d . . .
H9A H 0.6094 0.4469 0.4434 0.164 Uiso 1 1 calc R . .
H9B H 0.5836 0.5702 0.4679 0.164 Uiso 1 1 calc R . .
H9C H 0.6984 0.5596 0.5171 0.164 Uiso 1 1 calc R . .
C10 C 0.6891(8) 0.5616(8) 0.1033(8) 0.076(3) Uani 1 1 d . . .
H10 H 0.7592 0.5917 0.1563 0.091 Uiso 1 1 calc R . .
C11 C 0.6765(16) 0.6207(14) 0.0302(11) 0.133(6) Uani 1 1 d . . .
H11A H 0.6125 0.5811 -0.0284 0.199 Uiso 1 1 calc R . .
H11B H 0.7375 0.6172 -0.0023 0.199 Uiso 1 1 calc R . .
H11C H 0.6717 0.7011 0.0753 0.199 Uiso 1 1 calc R . .
C12 C 0.6697(12) 0.4276(10) 0.0302(11) 0.110(4) Uani 1 1 d . . .
H12A H 0.6919 0.3928 0.0764 0.165 Uiso 1 1 calc R . .
H12B H 0.7103 0.4081 -0.0263 0.165 Uiso 1 1 calc R . .
H12C H 0.5948 0.3983 -0.0050 0.165 Uiso 1 1 calc R . .
C13 C 0.657(2) 0.8403(16) 0.889(2) 0.232(12) Uani 1 1 d DU . .
H13 H 0.7184 0.8081 0.8605 0.278 Uiso 1 1 calc R . .
C14 C 0.552(3) 0.752(3) 0.848(2) 0.316(17) Uani 1 1 d DU . .
H14A H 0.5095 0.7804 0.9029 0.474 Uiso 1 1 calc R . .
H14B H 0.5679 0.6780 0.8388 0.474 Uiso 1 1 calc R . .
H14C H 0.5135 0.7425 0.7782 0.474 Uiso 1 1 calc R . .
C15 C 0.675(3) 0.909(3) 1.0186(19) 0.316(17) Uani 1 1 d DU . .
H15A H 0.7468 0.9095 1.0527 0.474 Uiso 1 1 calc R . .
H15B H 0.6245 0.8724 1.0422 0.474 Uiso 1 1 calc R . .
H15C H 0.6661 0.9884 1.0411 0.474 Uiso 1 1 calc R . .
C16 C 0.856(4) 1.138(3) 0.918(3) 0.096(10) Uani 0.50 1 d PDU D 1
H16 H 0.8151 1.1912 0.9034 0.115 Uiso 0.50 1 calc PR D 1
C17 C 0.960(3) 1.147(6) 0.879(3) 0.194(19) Uani 0.50 1 d PU D 1
H17A H 1.0208 1.1645 0.9387 0.291 Uiso 0.50 1 calc PR D 1
H17B H 0.9643 1.2077 0.8583 0.291 Uiso 0.50 1 calc PR D 1
H17C H 0.9610 1.0735 0.8152 0.291 Uiso 0.50 1 calc PR D 1
C18 C 0.898(3) 1.197(6) 1.046(3) 0.194(19) Uani 0.50 1 d PDU D 1
H18A H 0.8478 1.1699 1.0777 0.291 Uiso 0.50 1 calc PR D 1
H18B H 0.9056 1.2803 1.0767 0.291 Uiso 0.50 1 calc PR D 1
H18C H 0.9660 1.1774 1.0629 0.291 Uiso 0.50 1 calc PR D 1
C16' C 0.868(4) 1.172(3) 0.934(4) 0.107(9) Uani 0.50 1 d PU E 2
H16' H 0.8520 1.2288 0.9089 0.129 Uiso 0.50 1 calc PR E 2
C17' C 0.982(3) 1.158(5) 0.939(3) 0.21(2) Uani 0.50 1 d PU E 2
H17D H 1.0267 1.2195 1.0082 0.318 Uiso 0.50 1 calc PR E 2
H17E H 1.0039 1.1607 0.8771 0.318 Uiso 0.50 1 calc PR E 2
H17F H 0.9887 1.0834 0.9353 0.318 Uiso 0.50 1 calc PR E 2
C18' C 0.853(3) 1.207(5) 1.043(3) 0.21(2) Uani 0.50 1 d PU E 2
H18D H 0.8387 1.1396 1.0533 0.318 Uiso 0.50 1 calc PR E 2
H18E H 0.7925 1.2465 1.0532 0.318 Uiso 0.50 1 calc PR E 2
H18F H 0.9157 1.2598 1.0979 0.318 Uiso 0.50 1 calc PR E 2
O1 O 0.2167(4) 0.6231(4) 0.4162(5) 0.0600(13) Uani 1 1 d . B .
O2 O 0.1094(5) 0.7578(5) 0.5273(5) 0.0691(15) Uani 1 1 d U . .
O3 O 0.6974(4) 0.6278(4) 0.3598(5) 0.0577(13) Uani 1 1 d . . .
O4 O 0.6005(5) 0.5832(5) 0.1624(5) 0.0631(14) Uani 1 1 d . . .
O5 O 0.7774(14) 1.0408(15) 0.8979(15) 0.086(5) Uani 0.50 1 d PD D 1
O5' O 0.8172(13) 1.0457(16) 0.8447(18) 0.105(7) Uani 0.50 1 d P E 2
O6 O 0.6262(16) 0.9283(9) 0.8642(9) 0.184(7) Uani 1 1 d DU D .
P1 P 0.21453(14) 0.75726(15) 0.48305(16) 0.0468(4) Uani 1 1 d . B .
P2 P 0.61945(15) 0.67121(14) 0.29144(15) 0.0451(4) Uani 1 1 d . C .
P3 P 0.6808(2) 0.98977(18) 0.80551(19) 0.0736(7) Uani 1 1 d . . .
P4 P 0.0000 0.5000 0.0000 0.90(7) Uiso 1 2 d SD . .
F1 F 0.103(2) 0.593(3) 0.080(3) 0.494(15) Uiso 1 1 d D . .
F2 F -0.048(4) 0.512(4) 0.112(4) 0.494(15) Uiso 1 1 d . . .
F3 F 0.073(3) 0.412(3) 0.004(4) 0.494(15) Uiso 1 1 d D . .
S1 S 0.34085(14) 0.82121(14) 0.61551(15) 0.0483(4) Uani 1 1 d . . .
S2 S 0.19807(15) 0.82437(16) 0.37662(17) 0.0546(4) Uani 1 1 d . . .
S3 S 0.70469(16) 0.82743(15) 0.32839(18) 0.0552(5) Uani 1 1 d . . .
S4 S 0.47205(15) 0.65469(14) 0.31962(16) 0.0510(4) Uani 1 1 d . . .
S5 S 0.40153(19) 0.88036(17) 0.17168(16) 0.0609(5) Uani 1 1 d . . .
S6 S 0.68778(17) 0.86490(18) 0.65326(19) 0.0605(5) Uani 1 1 d . C .

loop_
_atom_site_aniso_label
_atom_site_aniso_U_11
_atom_site_aniso_U_22
_atom_site_aniso_U_33
_atom_site_aniso_U_23
_atom_site_aniso_U_13
_atom_site_aniso_U_12
Ag1 0.0767(4) 0.0447(3) 0.0613(4) 0.0229(3) 0.0177(3) 0.0111(3)
Ag2 0.0604(4) 0.0482(3) 0.0656(4) 0.0250(3) 0.0172(3) 0.0130(3)
Ag3 0.0626(4) 0.0550(4) 0.0702(4) 0.0265(3) 0.0142(3) 0.0147(3)
Ag4 0.0699(4) 0.0525(4) 0.0655(4) 0.0283(3) 0.0169(3) 0.0140(3)
Br1 0.0515(5) 0.0386(5) 0.0509(5) 0.0190(4) 0.0129(4) 0.0110(4)
C1 0.075(5) 0.050(5) 0.081(6) 0.008(4) -0.008(5) -0.007(4)
C2 0.082(15) 0.074(18) 0.10(2) -0.046(15) -0.031(14) 0.005(12)
C3 0.062(11) 0.13(3) 0.16(3) -0.05(2) -0.008(16) 0.004(14)
C2' 0.24(6) 0.07(2) 0.17(4) 0.04(2) 0.15(4) 0.01(2)
C3' 0.064(14) 0.14(2) 0.081(14) 0.044(16) -0.010(11) -0.049(15)
C4 0.086(18) 0.069(15) 0.113(16) 0.019(16) 0.020(16) 0.015(15)
C5 0.091(17) 0.54(10) 0.126(17) 0.09(4) 0.028(17) 0.10(3)
C6 0.091(17) 0.54(10) 0.126(17) 0.09(4) 0.028(17) 0.10(3)
C4' 0.063(13) 0.114(19) 0.17(2) 0.089(19) 0.088(16) 0.057(15)
C5' 0.14(2) 0.22(3) 0.17(2) 0.14(2) 0.096(18) 0.13(2)
C6' 0.14(2) 0.22(3) 0.17(2) 0.14(2) 0.096(18) 0.13(2)
C7 0.070(5) 0.049(4) 0.093(6) 0.045(4) 0.021(4) 0.025(4)
C8 0.113(9) 0.104(9) 0.177(13) 0.096(10) 0.072(9) 0.072(8)
C9 0.137(11) 0.105(9) 0.154(12) 0.096(9) 0.076(10) 0.066(8)
C10 0.083(6) 0.064(5) 0.070(5) 0.014(4) 0.039(5) 0.024(4)
C11 0.220(19) 0.136(12) 0.087(8) 0.068(9) 0.085(11) 0.075(12)
C12 0.151(11) 0.066(6) 0.093(8) 0.006(6) 0.064(8) 0.044(7)
C13 0.34(3) 0.152(18) 0.229(18) 0.146(17) 0.00(3) -0.017(19)
C14 0.42(4) 0.28(3) 0.201(15) 0.177(19) -0.12(2) -0.14(2)
C15 0.42(4) 0.28(3) 0.201(15) 0.177(19) -0.12(2) -0.14(2)
C16 0.087(16) 0.05(3) 0.081(13) -0.006(17) -0.019(14) -0.021(15)
C17 0.111(19) 0.32(5) 0.082(12) 0.05(2) 0.012(15) 0.04(3)
C18 0.111(19) 0.32(5) 0.082(12) 0.05(2) 0.012(15) 0.04(3)
C16' 0.098(15) 0.033(16) 0.105(16) -0.009(13) -0.062(13) -0.004(13)
C17' 0.100(14) 0.23(4) 0.112(13) -0.06(2) -0.028(15) 0.007(18)
C18' 0.100(14) 0.23(4) 0.112(13) -0.06(2) -0.028(15) 0.007(18)
O1 0.062(3) 0.039(2) 0.064(3) 0.018(2) 0.002(3) 0.001(2)
O2 0.054(3) 0.072(4) 0.087(4) 0.039(3) 0.028(3) 0.012(3)
O3 0.055(3) 0.044(3) 0.075(3) 0.031(3) 0.007(2) 0.010(2)
O4 0.072(3) 0.044(3) 0.057(3) 0.009(2) 0.022(3) 0.013(2)
O5 0.074(11) 0.083(10) 0.083(11) 0.033(9) -0.011(8) 0.020(8)
O5' 0.060(9) 0.065(9) 0.110(14) -0.017(10) -0.008(9) 0.020(7)
O6 0.38(2) 0.102(7) 0.115(7) 0.076(6) 0.091(11) 0.063(10)
P1 0.0416(9) 0.0403(9) 0.0541(10) 0.0201(8) 0.0104(7) 0.0035(7)
P2 0.0532(9) 0.0297(7) 0.0488(9) 0.0138(7) 0.0152(8) 0.0136(7)
P3 0.1057(18) 0.0441(10) 0.0547(11) 0.0219(9) -0.0143(12) 0.0080(11)
S1 0.0533(9) 0.0382(8) 0.0498(9) 0.0197(7) 0.0092(7) 0.0047(7)
S2 0.0511(10) 0.0500(9) 0.0606(11) 0.0282(9) 0.0039(8) 0.0073(7)
S3 0.0615(11) 0.0351(8) 0.0689(11) 0.0208(8) 0.0269(9) 0.0109(7)
S4 0.0516(9) 0.0359(8) 0.0603(10) 0.0179(8) 0.0157(8) 0.0089(7)
S5 0.0788(13) 0.0458(9) 0.0469(9) 0.0146(8) 0.0123(9) 0.0071(9)
S6 0.0596(11) 0.0524(10) 0.0698(12) 0.0308(9) 0.0088(9) 0.0147(8)

loop_
_atom_type_symbol
_atom_type_description
_atom_type_scat_dispersion_real
_atom_type_scat_dispersion_imag
_atom_type_scat_source
C C 0.0033 0.0016 'International Tables Vol C Tables 4.2.6.8 and 6.1.1.4'
H H 0.0000 0.0000 'International Tables Vol C Tables 4.2.6.8 and 6.1.1.4'
O O 0.0106 0.0060 'International Tables Vol C Tables 4.2.6.8 and 6.1.1.4'
F F 0.0171 0.0103 'International Tables Vol C Tables 4.2.6.8 and 6.1.1.4'
P P 0.1023 0.0942 'International Tables Vol C Tables 4.2.6.8 and 6.1.1.4'
S S 0.1246 0.1234 'International Tables Vol C Tables 4.2.6.8 and 6.1.1.4'
Br Br -0.2901 2.4595 'International Tables Vol C Tables 4.2.6.8 and 6.1.1.4'
Ag Ag -0.8971 1.1015 'International Tables Vol C Tables 4.2.6.8 and 6.1.1.4'

loop_
_geom_angle_atom_site_label_1
_geom_angle_atom_site_label_2
_geom_angle_atom_site_label_3
_geom_angle
_geom_angle_site_symmetry_1
_geom_angle_site_symmetry_3
S3 Ag1 S5 121.23(7) 2_676 2_676
S3 Ag1 S1 120.56(7) 2_676 .
S5 Ag1 S1 116.66(7) 2_676 .
S3 Ag1 Br1 94.72(5) 2_676 .
S5 Ag1 Br1 94.06(6) 2_676 .
S1 Ag1 Br1 93.65(5) . .
S3 Ag1 Ag3 48.81(5) 2_676 2_676
S5 Ag1 Ag3 140.23(6) 2_676 2_676
S1 Ag1 Ag3 92.40(5) . 2_676
Br1 Ag1 Ag3 55.39(2) . 2_676
S3 Ag1 Ag4 93.41(5) 2_676 2_676
S5 Ag1 Ag4 47.87(5) 2_676 2_676
S1 Ag1 Ag4 137.53(5) . 2_676
Br1 Ag1 Ag4 56.077(18) . 2_676
Ag3 Ag1 Ag4 92.36(3) 2_676 2_676
S1 Ag2 S6 119.59(7) . .
S1 Ag2 S4 119.34(6) . .
S6 Ag2 S4 120.24(7) . .
S1 Ag2 Br1 92.88(4) . .
S6 Ag2 Br1 93.36(5) . .
S4 Ag2 Br1 92.81(5) . .
S3 Ag3 S6 117.59(7) . .
S3 Ag3 S2 119.92(7) . 2_676
S6 Ag3 S2 121.03(7) . 2_676
S3 Ag3 Br1 94.06(5) . .
S6 Ag3 Br1 94.17(5) . .
S2 Ag3 Br1 93.81(5) 2_676 .
S3 Ag3 Ag1 48.80(5) . 2_676
S6 Ag3 Ag1 137.51(6) . 2_676
S2 Ag3 Ag1 91.98(5) 2_676 2_676
Br1 Ag3 Ag1 54.635(17) . 2_676
S3 Ag3 Ag4 140.30(5) . 2_676
S6 Ag3 Ag4 92.26(5) . 2_676
S2 Ag3 Ag4 48.18(5) 2_676 2_676
Br1 Ag3 Ag4 55.951(17) . 2_676
Ag1 Ag3 Ag4 91.57(2) 2_676 2_676
S5 Ag4 S2 121.77(7) . .
S5 Ag4 S4 119.83(7) . .
S2 Ag4 S4 117.79(7) . .
S5 Ag4 Br1 92.71(5) . .
S2 Ag4 Br1 92.81(5) . .
S4 Ag4 Br1 92.31(5) . .
S5 Ag4 Ag3 91.74(5) . 2_676
S2 Ag4 Ag3 48.60(5) . 2_676
S4 Ag4 Ag3 136.49(5) . 2_676
Br1 Ag4 Ag3 54.37(2) . 2_676
S5 Ag4 Ag1 48.64(5) . 2_676
S2 Ag4 Ag1 138.45(5) . 2_676
S4 Ag4 Ag1 90.37(5) . 2_676
Br1 Ag4 Ag1 53.755(18) . 2_676
Ag3 Ag4 Ag1 89.87(3) 2_676 2_676
Ag1 Br1 Ag1 180.0 . 2_676
Ag1 Br1 Ag3 69.97(2) . 2_676
Ag1 Br1 Ag3 110.03(2) 2_676 2_676
Ag1 Br1 Ag3 110.03(2) . .
Ag1 Br1 Ag3 69.97(2) 2_676 .
Ag3 Br1 Ag3 180.0 2_676 .
Ag1 Br1 Ag2 108.420(18) . 2_676
Ag1 Br1 Ag2 71.581(18) 2_676 2_676
Ag3 Br1 Ag2 70.602(19) 2_676 2_676
Ag3 Br1 Ag2 109.398(19) . 2_676
Ag1 Br1 Ag2 71.580(18) . .
Ag1 Br1 Ag2 108.419(18) 2_676 .
Ag3 Br1 Ag2 109.398(19) 2_676 .
Ag3 Br1 Ag2 70.602(19) . .
Ag2 Br1 Ag2 180.0 2_676 .
Ag1 Br1 Ag4 70.17(2) . 2_676
Ag1 Br1 Ag4 109.83(2) 2_676 2_676
Ag3 Br1 Ag4 110.32(2) 2_676 2_676
Ag3 Br1 Ag4 69.68(2) . 2_676
Ag2 Br1 Ag4 71.20(2) 2_676 2_676
Ag2 Br1 Ag4 108.80(2) . 2_676
Ag1 Br1 Ag4 109.83(2) . .
Ag1 Br1 Ag4 70.17(2) 2_676 .
Ag3 Br1 Ag4 69.68(2) 2_676 .
Ag3 Br1 Ag4 110.32(2) . .
Ag2 Br1 Ag4 108.80(2) 2_676 .
Ag2 Br1 Ag4 71.20(2) . .
Ag4 Br1 Ag4 180.0 2_676 .
C3 C1 C2 122.9(19) . .
C3 C1 O1 120.3(18) . .
C2 C1 O1 108.3(13) . .
C3 C1 C3' 47(2) . .
C2 C1 C3' 100(3) . .
O1 C1 C3' 99.7(11) . .
C3 C1 C2' 123(2) . .
C2 C1 C2' 7(3) . .
O1 C1 C2' 104(2) . .
C3' C1 C2' 94.8(19) . .
O2 C4 C6 127(5) . .
O2 C4 C5 99(4) . .
C6 C4 C5 112(4) . .
C5' C4' O2 114(4) . .
C5' C4' C6' 115(3) . .
O2 C4' C6' 99(3) . .
C8 C7 O3 106.4(8) . .
C8 C7 C9 114.6(9) . .
O3 C7 C9 108.9(8) . .
O4 C10 C11 106.9(9) . .
O4 C10 C12 104.8(8) . .
C11 C10 C12 110.6(10) . .
O6 C13 C14 103.1(19) . .
O6 C13 C15 98.6(16) . .
C14 C13 C15 105(2) . .
O5 C16 C18 102(3) . .
O5 C16 C17 133(4) . .
C18 C16 C17 102(3) . .
C18' C16' C17' 106(3) . .
C18' C16' O5' 117(4) . .
C17' C16' O5' 97(3) . .
C1 O1 P1 125.0(6) . .
C4 O2 C4' 12(4) . .
C4 O2 P1 123(2) . .
C4' O2 P1 124.5(17) . .
C7 O3 P2 122.4(5) . .
C10 O4 P2 122.4(6) . .
C16 O5 P3 123(2) . .
C16' O5' P3 124(2) . .
C13 O6 P3 129.4(16) . .
O1 P1 O2 102.8(3) . .
O1 P1 S1 104.5(2) . .
O2 P1 S1 107.9(3) . .
O1 P1 S2 109.5(2) . .
O2 P1 S2 109.1(3) . .
S1 P1 S2 121.45(11) . .
O4 P2 O3 109.0(3) . .
O4 P2 S4 102.6(2) . .
O3 P2 S4 109.7(2) . .
O4 P2 S3 110.1(2) . .
O3 P2 S3 102.8(2) . .
S4 P2 S3 122.29(11) . .
O5 P3 O6 91.0(10) . .
O5 P3 O5' 34.5(9) . .
O6 P3 O5' 122.2(11) . .
O5 P3 S6 119.9(8) . .
O6 P3 S6 107.9(4) . .
O5' P3 S6 93.5(6) . .
O5 P3 S5 106.5(7) . 2_676
O6 P3 S5 102.2(6) . 2_676
O5' P3 S5 109.6(6) . 2_676
S6 P3 S5 123.03(13) . 2_676
F3 P4 F3 179.999(3) 2_565 .
F3 P4 F1 82.9(19) 2_565 2_565
F3 P4 F1 97.1(19) . 2_565
F3 P4 F1 97.1(19) 2_565 .
F3 P4 F1 82.9(19) . .
F1 P4 F1 179.998(4) 2_565 .
F3 P4 F2 86(2) 2_565 .
F3 P4 F2 94(2) . .
F1 P4 F2 88.7(18) 2_565 .
F1 P4 F2 91.3(18) . .
F3 P4 F2 94(2) 2_565 2_565
F3 P4 F2 86(2) . 2_565
F1 P4 F2 91.3(18) 2_565 2_565
F1 P4 F2 88.7(18) . 2_565
F2 P4 F2 179.999(5) . 2_565
P1 S1 Ag2 103.89(9) . .
P1 S1 Ag1 113.29(9) . .
Ag2 S1 Ag1 84.48(6) . .
P1 S2 Ag4 105.38(9) . .
P1 S2 Ag3 114.21(10) . 2_676
Ag4 S2 Ag3 83.23(6) . 2_676
P2 S3 Ag1 111.79(10) . 2_676
P2 S3 Ag3 105.97(10) . .
Ag1 S3 Ag3 82.39(6) 2_676 .
P2 S4 Ag4 114.20(9) . .
P2 S4 Ag2 103.56(9) . .
Ag4 S4 Ag2 85.55(6) . .
P3 S5 Ag4 109.17(13) 2_676 .
P3 S5 Ag1 110.25(10) 2_676 2_676
Ag4 S5 Ag1 83.48(7) . 2_676
P3 S6 Ag3 108.69(11) . .
P3 S6 Ag2 108.56(12) . .
Ag3 S6 Ag2 84.02(7) . .

loop_
_geom_bond_atom_site_label_1
_geom_bond_atom_site_label_2
_geom_bond_distance
_geom_bond_site_symmetry_2
Ag1 S3 2.522(2) 2_676
Ag1 S5 2.541(2) 2_676
Ag1 S1 2.5517(18) .
Ag1 Br1 2.8840(8) .
Ag1 Ag3 3.3227(10) 2_676
Ag1 Ag4 3.3640(12) 2_676
Ag2 S1 2.520(2) .
Ag2 S6 2.528(2) .
Ag2 S4 2.535(2) .
Ag2 Br1 2.9448(7) .
Ag3 S3 2.522(2) .
Ag3 S6 2.528(2) .
Ag3 S2 2.537(2) 2_676
Ag3 Br1 2.9110(11) .
Ag3 Ag1 3.3227(10) 2_676
Ag3 Ag4 3.3584(9) 2_676
Ag4 S5 2.511(2) .
Ag4 S2 2.520(2) .
Ag4 S4 2.5332(19) .
Ag4 Br1 2.9674(8) .
Ag4 Ag3 3.3583(9) 2_676
Ag4 Ag1 3.3639(12) 2_676
Br1 Ag1 2.8841(8) 2_676
Br1 Ag3 2.9109(11) 2_676
Br1 Ag2 2.9448(8) 2_676
Br1 Ag4 2.9673(8) 2_676
C1 C3 1.36(3) .
C1 C2 1.37(4) .
C1 O1 1.485(10) .
C1 C3' 1.65(3) .
C1 C2' 1.65(5) .
C4 O2 1.33(4) .
C4 C6 1.34(7) .
C4 C5 1.65(6) .
C4' C5' 1.31(7) .
C4' O2 1.49(4) .
C4' C6' 1.60(7) .
C7 C8 1.465(13) .
C7 O3 1.487(9) .
C7 C9 1.502(15) .
C10 O4 1.482(10) .
C10 C11 1.522(17) .
C10 C12 1.539(13) .
C13 O6 1.413(9) .
C13 C14 1.532(10) .
C13 C15 1.552(10) .
C16 O5 1.432(10) .
C16 C18 1.539(10) .
C16 C17 1.54(6) .
C16' C18' 1.41(7) .
C16' C17' 1.48(7) .
C16' O5' 1.54(3) .
O1 P1 1.570(5) .
O2 P1 1.572(6) .
O3 P2 1.581(5) .
O4 P2 1.576(5) .
O5 P3 1.471(15) .
O5' P3 1.732(18) .
O6 P3 1.572(12) .
P1 S1 2.014(3) .
P1 S2 2.018(3) .
P2 S4 2.010(3) .
P2 S3 2.021(3) .
P3 S6 2.008(3) .
P3 S5 2.014(3) 2_676
P4 F3 1.569(10) 2_565
P4 F3 1.569(10) .
P4 F1 1.570(10) 2_565
P4 F1 1.570(10) .
P4 F2 1.71(5) .
P4 F2 1.71(5) 2_565
S2 Ag3 2.537(2) 2_676
S3 Ag1 2.522(2) 2_676
S5 P3 2.013(3) 2_676
S5 Ag1 2.541(2) 2_676
